data_1515840
loop_
_publ_author_name
'Yu, Shouyun'
'Ishida, Hiroshi'
'Juarez-Garcia, M. Elisa'
'Bode, Jeffrey W.'

_publ_section_title
;
 Unified synthesis of enantiopure \b2h, \b3h and \b2,3-amino acids
;
_journal_issue 5
_journal_name_full 'Chemical Science'
_journal_page_first 637
_journal_paper_doi 10.1039/c0sc00317d
_journal_volume 1
_journal_year 2010
_chemical_formula_sum 'C26 H41 N O9'
_chemical_formula_weight 511.60
_space_group_IT_number 19
_symmetry_cell_setting orthorhombic
_symmetry_Int_Tables_number 19
_symmetry_space_group_name_Hall 'P 2ac 2ab'
_symmetry_space_group_name_H-M 'P 21 21 21'
_atom_sites_solution_hydrogens geom
_atom_sites_solution_primary direct
_audit_creation_method SHELXL-97
_cell_angle_alpha 90.00
_cell_angle_beta 90.00
_cell_angle_gamma 90.00
_cell_formula_units_Z 4
_cell_length_a 10.5979(11)
_cell_length_b 11.4345(12)
_cell_length_c 23.237(2)
_cell_measurement_temperature 143(1)
_cell_volume 2815.9(5)
_computing_data_collection 'CrystalClear (Rigaku, 1999)'
_computing_data_reduction 'CrystalClear (Rigaku, 1999)'
_computing_structure_refinement 'SHELXL-97 (Sheldrick, 1997)'
_computing_structure_solution 'SIR97 (Altomare, 1999)'
_diffrn_ambient_temperature 143(1)
_diffrn_measured_fraction_theta_full 0.998
_diffrn_measured_fraction_theta_max 0.998
_diffrn_measurement_device 'CCD Area Detector'
_diffrn_measurement_device_type 'Rigaku Mercury'
_diffrn_measurement_method 'phi and omega rotations'
_diffrn_radiation_monochromator graphite
_diffrn_radiation_source 'rotating anode'
_diffrn_radiation_type MoK\a
_diffrn_radiation_wavelength 0.71073
_diffrn_reflns_av_R_equivalents 0.0338
_diffrn_reflns_av_sigmaI/netI 0.0239
_diffrn_reflns_limit_h_max 12
_diffrn_reflns_limit_h_min -12
_diffrn_reflns_limit_k_max 12
_diffrn_reflns_limit_k_min -13
_diffrn_reflns_limit_l_max 27
_diffrn_reflns_limit_l_min -26
_diffrn_reflns_number 25793
_diffrn_reflns_theta_full 25.00
_diffrn_reflns_theta_max 25.00
_diffrn_reflns_theta_min 2.50
_exptl_absorpt_coefficient_mu 0.090
_exptl_absorpt_correction_T_max 1.0000
_exptl_absorpt_correction_T_min 0.7951
_exptl_absorpt_correction_type multi-scan
_exptl_crystal_density_diffrn 1.207
_exptl_crystal_density_method 'not measured'
_exptl_crystal_F_000 1104
_exptl_crystal_size_max 0.42
_exptl_crystal_size_mid 0.32
_exptl_crystal_size_min 0.18
_refine_diff_density_max 0.337
_refine_diff_density_min -0.184
_refine_diff_density_rms 0.038
_refine_ls_abs_structure_details 'Flack H D (1983), Acta Cryst. A39, 876-881'
_refine_ls_abs_structure_Flack -0.6(10)
_refine_ls_extinction_method none
_refine_ls_goodness_of_fit_ref 1.086
_refine_ls_hydrogen_treatment constr
_refine_ls_matrix_type full
_refine_ls_number_parameters 332
_refine_ls_number_reflns 4964
_refine_ls_number_restraints 0
_refine_ls_restrained_S_all 1.086
_refine_ls_R_factor_all 0.0502
_refine_ls_R_factor_gt 0.0462
_refine_ls_shift/su_max 0.000
_refine_ls_shift/su_mean 0.000
_refine_ls_structure_factor_coef Fsqd
_refine_ls_weighting_details 'calc w=1/[\s^2^(Fo^2^)+(0.0689P)^2^+0.4435P] where P=(Fo^2^+2Fc^2^)/3'
_refine_ls_weighting_scheme calc
_refine_ls_wR_factor_gt 0.1224
_refine_ls_wR_factor_ref 0.1259
_reflns_number_gt 4596
_reflns_number_total 4964
_reflns_threshold_expression >2sigma(I)
_cod_data_source_file c0sc00317d.txt
_cod_data_source_block shelxl3
_cod_original_sg_symbol_H-M 'P 21 21 21 '
_cod_database_code 1515840

loop_
_symmetry_equiv_pos_as_xyz
'x, y, z'
'x+1/2, -y+1/2, -z'
'-x, y+1/2, -z+1/2'
'-x+1/2, -y, z+1/2'

loop_
_atom_site_label
_atom_site_type_symbol
_atom_site_fract_x
_atom_site_fract_y
_atom_site_fract_z
_atom_site_U_iso_or_equiv
_atom_site_adp_type
_atom_site_occupancy
_atom_site_symmetry_multiplicity
_atom_site_calc_flag
_atom_site_refinement_flags
C1 C 0.2940(2) 0.8047(2) 0.04490(11) 0.0544(6) Uani 1 1 d .
C2 C 0.1666(3) 0.8589(2) 0.05650(11) 0.0616(7) Uani 1 1 d .
H2A H 0.1448 0.9111 0.0251 0.082 Uiso 1 1 calc R
H2B H 0.1032 0.7978 0.0582 0.082 Uiso 1 1 calc R
C3 C 0.1663(3) 0.9256(3) 0.11191(12) 0.0663(7) Uani 1 1 d .
H3A H 0.1780 0.8717 0.1437 0.088 Uiso 1 1 calc R
H3B H 0.0851 0.9636 0.1168 0.088 Uiso 1 1 calc R
C4 C 0.2705(3) 1.0176(3) 0.11316(15) 0.0764(8) Uani 1 1 d .
H4A H 0.2565 1.0745 0.0829 0.102 Uiso 1 1 calc R
H4B H 0.2693 1.0584 0.1498 0.102 Uiso 1 1 calc R
C5 C 0.3975(3) 0.9590(3) 0.10469(14) 0.0741(8) Uani 1 1 d .
H5A H 0.4137 0.9065 0.1366 0.099 Uiso 1 1 calc R
H5B H 0.4632 1.0180 0.1044 0.099 Uiso 1 1 calc R
C6 C 0.4017(3) 0.8907(3) 0.04876(13) 0.0670(7) Uani 1 1 d .
H6A H 0.3972 0.9446 0.0166 0.089 Uiso 1 1 calc R
H6B H 0.4811 0.8488 0.0462 0.089 Uiso 1 1 calc R
C7 C 0.3666(2) 0.6166(2) 0.05711(9) 0.0442(5) Uani 1 1 d .
C8 C 0.3389(2) 0.6427(2) -0.00661(10) 0.0525(6) Uani 1 1 d .
C9 C 0.4374(3) 0.4237(2) 0.06348(10) 0.0541(6) Uani 1 1 d .
H9A H 0.4441 0.3571 0.0892 0.072 Uiso 1 1 calc R
H9B H 0.4292 0.3951 0.0244 0.072 Uiso 1 1 calc R
C10 C 0.3239(2) 0.4984(2) 0.07950(9) 0.0475(5) Uani 1 1 d .
H10 H 0.3181 0.5024 0.1215 0.063 Uiso 1 1 calc R
C11 C 0.1972(3) 0.4584(2) 0.05584(11) 0.0610(7) Uani 1 1 d .
H11A H 0.2035 0.4515 0.0143 0.081 Uiso 1 1 calc R
H11B H 0.1344 0.5177 0.0642 0.081 Uiso 1 1 calc R
C12 C 0.1525(3) 0.3419(3) 0.08035(14) 0.0750(8) Uani 1 1 d .
H12 H 0.2198 0.2842 0.0748 0.100 Uiso 1 1 calc R
C13 C 0.1228(4) 0.3478(3) 0.14327(15) 0.0913(11) Uani 1 1 d .
H13A H 0.0560 0.4030 0.1496 0.137 Uiso 1 1 calc R
H13B H 0.1966 0.3721 0.1640 0.137 Uiso 1 1 calc R
H13C H 0.0968 0.2720 0.1565 0.137 Uiso 1 1 calc R
C14 C 0.0356(6) 0.2997(5) 0.0477(2) 0.153(2) Uani 1 1 d .
H14A H 0.0066 0.2275 0.0642 0.230 Uiso 1 1 calc R
H14B H 0.0567 0.2877 0.0080 0.230 Uiso 1 1 calc R
H14C H -0.0298 0.3575 0.0506 0.230 Uiso 1 1 calc R
C15 C 0.6129(2) 0.4925(2) 0.12458(8) 0.0466(5) Uani 1 1 d .
H15 H 0.6575 0.4175 0.1263 0.062 Uiso 1 1 calc R
C16 C 0.7100(2) 0.5885(2) 0.13137(9) 0.0477(5) Uani 1 1 d .
H16 H 0.7272 0.6294 0.0951 0.064 Uiso 1 1 calc R
C17 C 0.8622(2) 0.6208(2) 0.20018(10) 0.0515(6) Uani 1 1 d .
C18 C 0.6567(2) 0.6704(2) 0.17795(9) 0.0448(5) Uani 1 1 d .
H18 H 0.6470 0.7507 0.1639 0.060 Uiso 1 1 calc R
C19 C 0.5311(2) 0.61685(19) 0.19555(8) 0.0414(5) Uani 1 1 d .
H19 H 0.4622 0.6606 0.1774 0.055 Uiso 1 1 calc R
C20 C 0.9295(3) 0.5530(3) 0.24636(11) 0.0631(7) Uani 1 1 d .
H20A H 0.8758 0.4914 0.2600 0.095 Uiso 1 1 calc R
H20B H 0.9501 0.6043 0.2777 0.095 Uiso 1 1 calc R
H20C H 1.0055 0.5200 0.2309 0.095 Uiso 1 1 calc R
C21 C 0.9392(3) 0.7191(3) 0.17502(14) 0.0747(8) Uani 1 1 d .
H21A H 1.0140 0.6879 0.1576 0.112 Uiso 1 1 calc R
H21B H 0.9622 0.7728 0.2050 0.112 Uiso 1 1 calc R
H21C H 0.8902 0.7594 0.1465 0.112 Uiso 1 1 calc R
C22 C 0.5077(2) 0.6087(2) 0.25963(9) 0.0440(5) Uani 1 1 d .
H22 H 0.5655 0.5512 0.2764 0.058 Uiso 1 1 calc R
C23 C 0.5200(2) 0.7241(2) 0.29202(10) 0.0506(6) Uani 1 1 d .
H23A H 0.6028 0.7315 0.3095 0.067 Uiso 1 1 calc R
H23B H 0.5057 0.7901 0.2666 0.067 Uiso 1 1 calc R
C24 C 0.3230(2) 0.6569(2) 0.30816(10) 0.0554(6) Uani 1 1 d .
C25 C 0.2497(3) 0.5922(3) 0.35348(12) 0.0756(9) Uani 1 1 d .
H25A H 0.3058 0.5425 0.3748 0.113 Uiso 1 1 calc R
H25B H 0.1856 0.5455 0.3355 0.113 Uiso 1 1 calc R
H25C H 0.2109 0.6473 0.3791 0.113 Uiso 1 1 calc R
C26 C 0.2421(3) 0.7414(3) 0.27353(16) 0.0886(10) Uani 1 1 d .
H26A H 0.1979 0.7927 0.2993 0.133 Uiso 1 1 calc R
H26B H 0.1823 0.6981 0.2510 0.133 Uiso 1 1 calc R
H26C H 0.2951 0.7867 0.2485 0.133 Uiso 1 1 calc R
N1 N 0.54985(19) 0.49907(16) 0.06885(7) 0.0471(4) Uani 1 1 d .
O1 O 0.31205(16) 0.70988(13) 0.08621(6) 0.0480(4) Uani 1 1 d .
O2 O 0.2927(2) 0.75057(18) -0.01039(7) 0.0648(5) Uani 1 1 d .
O3 O 0.3558(2) 0.58082(18) -0.04782(7) 0.0690(5) Uani 1 1 d .
O4 O 0.50095(16) 0.61983(13) 0.06333(6) 0.0463(4) Uani 1 1 d .
O5 O 0.82203(16) 0.54086(16) 0.15686(7) 0.0569(4) Uani 1 1 d .
O6 O 0.74604(15) 0.66286(16) 0.22415(7) 0.0527(4) Uani 1 1 d .
O7 O 0.53225(15) 0.49908(13) 0.17361(6) 0.0468(4) Uani 1 1 d .
O8 O 0.42434(16) 0.71647(15) 0.33460(7) 0.0524(4) Uani 1 1 d .
O9 O 0.38048(18) 0.57378(17) 0.27073(7) 0.0615(5) Uani 1 1 d .

loop_
_atom_site_aniso_label
_atom_site_aniso_U_11
_atom_site_aniso_U_22
_atom_site_aniso_U_33
_atom_site_aniso_U_23
_atom_site_aniso_U_13
_atom_site_aniso_U_12
C1 0.0583(15) 0.0429(13) 0.0619(14) 0.0107(11) -0.0024(11) 0.0019(11)
C2 0.0626(16) 0.0598(16) 0.0623(15) 0.0018(12) -0.0157(12) 0.0035(13)
C3 0.0616(16) 0.0711(18) 0.0662(16) 0.0003(14) -0.0110(13) 0.0020(14)
C4 0.085(2) 0.0597(18) 0.0844(19) -0.0150(15) -0.0094(17) 0.0025(15)
C5 0.0696(19) 0.0677(19) 0.085(2) -0.0110(15) -0.0045(15) -0.0184(15)
C6 0.0732(18) 0.0546(15) 0.0731(17) 0.0063(13) 0.0074(14) -0.0098(14)
C7 0.0509(13) 0.0427(12) 0.0389(11) -0.0008(9) -0.0042(9) -0.0054(10)
C8 0.0557(14) 0.0551(15) 0.0466(13) 0.0059(11) -0.0047(10) -0.0126(12)
C9 0.0778(17) 0.0419(12) 0.0426(11) -0.0044(10) -0.0029(11) -0.0048(12)
C10 0.0627(14) 0.0402(11) 0.0396(10) 0.0008(9) -0.0033(9) -0.0094(11)
C11 0.0749(17) 0.0528(14) 0.0552(13) -0.0015(11) -0.0061(13) -0.0181(13)
C12 0.087(2) 0.0485(15) 0.090(2) -0.0005(14) 0.0113(17) -0.0228(15)
C13 0.082(2) 0.091(2) 0.101(2) 0.026(2) 0.0204(19) -0.013(2)
C14 0.193(6) 0.137(4) 0.130(4) 0.003(3) -0.030(4) -0.120(4)
C15 0.0587(14) 0.0475(13) 0.0337(10) 0.0012(9) 0.0036(9) 0.0063(11)
C16 0.0514(13) 0.0554(14) 0.0364(10) 0.0082(9) 0.0018(9) 0.0075(11)
C17 0.0480(13) 0.0582(15) 0.0482(12) 0.0002(11) 0.0012(10) 0.0015(11)
C18 0.0500(13) 0.0427(12) 0.0418(11) 0.0058(9) 0.0007(9) 0.0006(10)
C19 0.0478(12) 0.0418(12) 0.0346(10) 0.0006(9) -0.0012(8) -0.0024(10)
C20 0.0633(16) 0.0714(18) 0.0547(14) 0.0036(12) -0.0096(12) 0.0017(14)
C21 0.0531(15) 0.089(2) 0.0817(18) 0.0235(17) -0.0011(14) -0.0115(16)
C22 0.0477(12) 0.0448(12) 0.0394(11) -0.0012(9) 0.0007(9) -0.0043(11)
C23 0.0534(14) 0.0520(14) 0.0465(11) -0.0068(10) 0.0027(10) -0.0032(11)
C24 0.0511(14) 0.0660(16) 0.0491(12) 0.0009(11) 0.0027(11) 0.0026(13)
C25 0.0674(18) 0.096(2) 0.0631(16) 0.0057(16) 0.0191(13) -0.0086(17)
C26 0.0622(19) 0.106(3) 0.098(2) 0.020(2) -0.0198(17) 0.0081(19)
N1 0.0644(12) 0.0399(10) 0.0369(9) 0.0005(8) -0.0012(8) 0.0047(10)
O1 0.0604(10) 0.0394(8) 0.0441(8) 0.0005(6) -0.0025(7) 0.0002(8)
O2 0.0855(13) 0.0669(12) 0.0421(9) 0.0088(8) -0.0084(8) 0.0031(10)
O3 0.0884(14) 0.0784(13) 0.0403(9) -0.0050(9) -0.0043(9) -0.0154(11)
O4 0.0543(9) 0.0399(8) 0.0447(8) 0.0050(6) -0.0047(7) -0.0036(7)
O5 0.0528(10) 0.0708(11) 0.0470(8) -0.0049(8) -0.0036(7) 0.0122(9)
O6 0.0446(9) 0.0639(11) 0.0496(8) -0.0093(8) -0.0005(7) -0.0012(8)
O7 0.0635(10) 0.0427(8) 0.0341(7) -0.0003(6) 0.0050(6) -0.0049(8)
O8 0.0532(9) 0.0604(10) 0.0435(8) -0.0083(7) 0.0040(7) 0.0026(8)
O9 0.0629(11) 0.0673(11) 0.0541(9) -0.0121(9) 0.0125(8) -0.0228(9)

loop_
_atom_type_symbol
_atom_type_description
_atom_type_scat_dispersion_real
_atom_type_scat_dispersion_imag
_atom_type_scat_source
C C 0.0033 0.0016 'International Tables Vol C Tables 4.2.6.8 and 6.1.1.4'
H H 0.0000 0.0000 'International Tables Vol C Tables 4.2.6.8 and 6.1.1.4'
N N 0.0061 0.0033 'International Tables Vol C Tables 4.2.6.8 and 6.1.1.4'
O O 0.0106 0.0060 'International Tables Vol C Tables 4.2.6.8 and 6.1.1.4'

loop_
_geom_angle_atom_site_label_1
_geom_angle_atom_site_label_2
_geom_angle_atom_site_label_3
_geom_angle
O2 C1 O1 105.73(18)
O2 C1 C2 109.3(2)
O1 C1 C2 107.7(2)
O2 C1 C6 110.1(2)
O1 C1 C6 110.2(2)
C2 C1 C6 113.5(2)
C3 C2 C1 111.4(2)
C2 C3 C4 111.5(3)
C5 C4 C3 109.6(2)
C4 C5 C6 111.4(3)
C1 C6 C5 111.4(2)
O1 C7 O4 110.19(18)
O1 C7 C10 113.14(18)
O4 C7 C10 106.55(19)
O1 C7 C8 103.91(19)
O4 C7 C8 106.37(18)
C10 C7 C8 116.47(19)
O3 C8 O2 123.2(2)
O3 C8 C7 128.5(2)
O2 C8 C7 108.3(2)
N1 C9 C10 106.85(18)
C7 C10 C11 114.0(2)
C7 C10 C9 100.39(19)
C11 C10 C9 116.1(2)
C10 C11 C12 113.7(2)
C13 C12 C11 113.0(3)
C13 C12 C14 109.1(3)
C11 C12 C14 110.0(3)
O7 C15 N1 115.6(2)
O7 C15 C16 106.64(17)
N1 C15 C16 111.53(18)
O5 C16 C15 109.32(19)
O5 C16 C18 104.15(17)
C15 C16 C18 105.36(19)
O5 C17 O6 103.47(18)
O5 C17 C20 108.4(2)
O6 C17 C20 107.6(2)
O5 C17 C21 111.5(2)
O6 C17 C21 111.4(2)
C20 C17 C21 113.9(2)
O6 C18 C19 110.62(17)
O6 C18 C16 104.37(18)
C19 C18 C16 105.41(19)
O7 C19 C22 107.00(16)
O7 C19 C18 105.89(18)
C22 C19 C18 115.69(18)
O9 C22 C19 110.49(18)
O9 C22 C23 103.52(18)
C19 C22 C23 114.76(18)
O8 C23 C22 103.29(18)
O8 C24 O9 105.17(19)
O8 C24 C25 109.0(2)
O9 C24 C25 108.7(2)
O8 C24 C26 110.6(2)
O9 C24 C26 110.0(2)
C25 C24 C26 113.1(3)
C15 N1 C9 114.50(18)
C15 N1 O4 106.56(16)
C9 N1 O4 104.75(17)
C7 O1 C1 107.73(17)
C8 O2 C1 109.85(18)
C7 O4 N1 109.46(16)
C17 O5 C16 107.19(18)
C18 O6 C17 107.20(16)
C15 O7 C19 109.68(16)
C24 O8 C23 105.64(17)
C24 O9 C22 109.07(18)

loop_
_geom_bond_atom_site_label_1
_geom_bond_atom_site_label_2
_geom_bond_distance
C1 O2 1.426(3)
C1 O1 1.461(3)
C1 C2 1.509(4)
C1 C6 1.509(4)
C2 C3 1.497(4)
C3 C4 1.526(4)
C4 C5 1.516(5)
C5 C6 1.517(4)
C7 O1 1.389(3)
C7 O4 1.432(3)
C7 C10 1.518(3)
C7 C8 1.539(3)
C8 O3 1.204(3)
C8 O2 1.330(3)
C9 N1 1.476(3)
C9 C10 1.522(4)
C10 C11 1.521(4)
C11 C12 1.524(4)
C12 C13 1.497(5)
C12 C14 1.530(6)
C15 O7 1.426(3)
C15 N1 1.459(3)
C15 C16 1.513(4)
C16 O5 1.434(3)
C16 C18 1.538(3)
C17 O5 1.425(3)
C17 O6 1.434(3)
C17 C20 1.504(4)
C17 C21 1.507(4)
C18 O6 1.434(3)
C18 C19 1.521(3)
C19 O7 1.440(3)
C19 C22 1.513(3)
C22 O9 1.429(3)
C22 C23 1.524(3)
C23 O8 1.419(3)
C24 O8 1.413(3)
C24 O9 1.425(3)
C24 C25 1.503(4)
C24 C26 1.521(4)
N1 O4 1.480(3)
